data_1509001
loop_
_publ_author_name
'Ferro, R.'
'Saccone, A.'
'Kaczorowski, D.'
'Rogl, P.'
'Cordruwisch, E.'

_publ_section_title
;
 Constitution, structural chemistry and magnetism in the ternary system Ce
 - Ag- Si
;
_journal_name_full 'Journal of Alloys Compd.'
_journal_page_first 308
_journal_page_last 319
_journal_paper_doi 10.1016/S0925-8388(00)01474-2
_journal_volume 320
_journal_year 2001
_chemical_formula_sum 'Ag0.58 Ce Si1.42'
_chemical_name_systematic 'Cerium silver silicide (1/0.58/1.42)'
_space_group_IT_number 141
_symmetry_space_group_name_Hall '-I 4bd 2'
_symmetry_space_group_name_H-M 'I 41/a m d :2'
_cell_angle_alpha 90
_cell_angle_beta 90
_cell_angle_gamma 90
_cell_formula_units_Z 4
_cell_length_a 4.2291
_cell_length_b 4.2291
_cell_length_c 14.6374
_cell_volume 261.794
_citation_journal_id_ASTM JALCEU
_cod_data_source_file silver0-1_127.cif
_cod_data_source_block Ag0.58Ce1Si1.42
_cod_original_cell_volume 261.7941
_cod_original_formula_sum 'Ag0.58 Ce1 Si1.42'
_cod_database_code 1509001

loop_
_symmetry_equiv_pos_as_xyz
x,y,z
-y+1/4,x+3/4,z+1/4
-x+1/2,-y,z+1/2
y+1/4,-x+1/4,z+3/4
x,-y,-z
y+1/4,x+3/4,-z+1/4
-x+1/2,y,-z+1/2
-y+1/4,-x+1/4,-z+3/4
-x,-y,-z
y-1/4,-x-3/4,-z-1/4
x-1/2,y,-z-1/2
-y-1/4,x-1/4,-z-3/4
-x,y,z
-y-1/4,-x-3/4,z-1/4
x-1/2,-y,z-1/2
y-1/4,x-1/4,z-3/4
x+1/2,y+1/2,z+1/2
-y+3/4,x+5/4,z+3/4
-x+1,-y+1/2,z+1
y+3/4,-x+3/4,z+5/4
x+1/2,-y+1/2,-z+1/2
y+3/4,x+5/4,-z+3/4
-x+1,y+1/2,-z+1
-y+3/4,-x+3/4,-z+5/4
-x+1/2,-y+1/2,-z+1/2
y+1/4,-x-1/4,-z+1/4
x,y+1/2,-z
-y+1/4,x+1/4,-z-1/4
-x+1/2,y+1/2,z+1/2
-y+1/4,-x-1/4,z+1/4
x,-y+1/2,z
y+1/4,x+1/4,z-1/4

loop_
_atom_site_label
_atom_site_type_symbol
_atom_site_fract_x
_atom_site_fract_y
_atom_site_fract_z
_atom_site_occupancy
Ag1 Ag 0 0.25 0.2921 0.29
Si1 Si 0 0.25 0.2921 0.71
Ce1 Ce 0 0.75 0.125 1
